data_7715146
loop_
_publ_author_name
'Davison, Nathan'
'Hemingway, Jack M.'
'Waddell, Paul G.'
'Lu, Erli'

_publ_section_title
;
 Lithium, sodium and potassium enolate aggregates and monomers: syntheses
 and structures.
;
_journal_issue 10
_journal_name_full 'Dalton transactions (Cambridge, England : 2003)'
_journal_page_first 4719
_journal_page_last 4728
_journal_paper_doi 10.1039/d4dt00211c
_journal_volume 53
_journal_year 2024
_chemical_formula_moiety 'C28 H41 N4 Na O'
_chemical_formula_sum 'C28 H41 N4 Na O'
_chemical_formula_weight 472.64
_space_group_crystal_system monoclinic
_space_group_IT_number 14
_space_group_name_Hall '-P 2ybc'
_space_group_name_H-M_alt 'P 1 21/c 1'
_atom_sites_solution_hydrogens geom
_atom_sites_solution_primary dual
_audit_creation_date 2023-03-03
_audit_creation_method
;
Olex2 1.5-ac5-023
(compiled 2022.04.12 svn.rca3783a0 for Rigaku Oxford Diffraction, GUI svn.r6498)
;
_audit_update_record
;
2023-11-11 deposited with the CCDC.	2024-02-12 downloaded from the CCDC.
;
_cell_angle_alpha 90
_cell_angle_beta 103.504(4)
_cell_angle_gamma 90
_cell_formula_units_Z 4
_cell_length_a 11.3331(5)
_cell_length_b 12.8913(5)
_cell_length_c 19.8712(9)
_cell_measurement_reflns_used 7799
_cell_measurement_temperature 150.0(2)
_cell_measurement_theta_max 69.2080
_cell_measurement_theta_min 3.9900
_cell_volume 2822.9(2)
_computing_cell_refinement 'CrysAlisPro 1.171.42.73a (Rigaku OD, 2022)'
_computing_data_collection 'CrysAlisPro 1.171.42.73a (Rigaku OD, 2022)'
_computing_data_reduction 'CrysAlisPro 1.171.42.73a (Rigaku OD, 2022)'
_computing_molecular_graphics 'Olex2 1.5-ac5-023 (Dolomanov et al., 2009)'
_computing_publication_material 'Olex2 1.5-ac5-023 (Dolomanov et al., 2009)'
_computing_structure_refinement 'SHELXL 2019/1 (Sheldrick, 2015)'
_computing_structure_solution 'SHELXT 2018/2 (Sheldrick, 2018)'
_diffrn_ambient_environment N~2~
_diffrn_ambient_temperature 150.0(2)
_diffrn_detector 'Hybrid Pixel Array Detector'
_diffrn_detector_area_resol_mean 10.0000
_diffrn_detector_type 'HyPix-Arc 100'
_diffrn_measured_fraction_theta_full 0.999
_diffrn_measured_fraction_theta_max 0.921
_diffrn_measurement_details
;
List of Runs (angles in degrees, time in seconds):

  # Type    Start    End  Width  t~exp~   \w     \q     \k     \f   Frames
#--------------------------------------------------------------------------
  1  \w    -22.00   3.00   0.50    5.34    --   49.01 -14.00-144.00   50
  2  \w    -22.00   3.00   0.50    5.34    --  -49.76  14.00  26.00   50
  3  \w   -126.00 -70.00   0.50    5.34    --  -49.76 -14.00-144.00  112
  4  \w   -169.00-141.00   0.50    5.34    --  -92.01 -14.00-144.00   56
  5  \w   -136.00 -38.00   0.50    5.34    --  -92.01 -14.00-144.00  196
  6  \w     29.00  55.00   0.50    5.34    --   96.11  14.00  26.00   52
  7  \w     90.00 138.00   0.50    5.34    --  108.00  14.00  26.00   96
  8  \w     12.00 125.00   0.50    5.34    --   49.01  14.00  26.00  226
  9  \w    -42.00  29.00   0.50    5.34    --  -49.76  38.00 150.00  142
 10  \w    -79.00 -34.00   0.50    5.34    --  -92.01  77.00-180.00   90
 11  \w    -49.00 -14.00   0.50    5.34    --  -92.01  45.00-120.00   70
 12  \w    -50.00 -19.00   0.50    5.34    --  -92.01  45.00 120.00   62
 13  \w   -105.00 -29.00   0.50    5.34    --  -92.01  77.00 120.00  152
 14  \w    -50.00 -22.00   0.50    5.34    --  -92.01  45.00-180.00   56
 15  \w     22.00  47.00   0.50    5.34    --   96.11 -45.00 -90.00   50
 16  \w     69.00 106.00   0.50    5.34    --   96.11  14.00  26.00   74
 17  \w     18.00  51.00   0.50    5.34    --   96.11 -45.00 -30.00   66
 18  \w     36.00  66.00   0.50    5.34    --  108.00 -61.00 120.00   60
 19  \w     34.00  70.00   0.50    5.34    --  108.00 -61.00-150.00   72
 20  \w     53.00 106.00   0.50    5.34    --  108.00 -95.00  90.00  106
 21  \w     35.00  70.00   0.50    5.34    --  108.00 -61.00   0.00   70
 22  \w     44.00  69.00   0.50    5.34    --  108.00 -61.00 -90.00   50
;
_diffrn_measurement_device 'four-circle diffractometer'
_diffrn_measurement_device_type 'XtaLAB Synergy, Single source at home/near, HyPix-Arc 100'
_diffrn_measurement_method '\w scans'
_diffrn_orient_matrix_type 'CrysAlisPro convention (1999,Acta A55,543-557)'
_diffrn_orient_matrix_UB_11 0.0206016000
_diffrn_orient_matrix_UB_12 -0.0118471000
_diffrn_orient_matrix_UB_13 0.0790528000
_diffrn_orient_matrix_UB_21 0.1370060000
_diffrn_orient_matrix_UB_22 0.0187721000
_diffrn_orient_matrix_UB_23 0.0081409000
_diffrn_orient_matrix_UB_31 -0.0197392000
_diffrn_orient_matrix_UB_32 0.1172905000
_diffrn_orient_matrix_UB_33 0.0066317000
_diffrn_radiation_monochromator graphite
_diffrn_radiation_probe x-ray
_diffrn_radiation_type CuK\a
_diffrn_radiation_wavelength 1.54184
_diffrn_reflns_av_R_equivalents 0.0330
_diffrn_reflns_av_unetI/netI 0.0323
_diffrn_reflns_Laue_measured_fraction_full 0.999
_diffrn_reflns_Laue_measured_fraction_max 0.921
_diffrn_reflns_limit_h_max 14
_diffrn_reflns_limit_h_min -14
_diffrn_reflns_limit_k_max 16
_diffrn_reflns_limit_k_min -5
_diffrn_reflns_limit_l_max 24
_diffrn_reflns_limit_l_min -25
_diffrn_reflns_number 19536
_diffrn_reflns_point_group_measured_fraction_full 0.999
_diffrn_reflns_point_group_measured_fraction_max 0.921
_diffrn_reflns_theta_full 67.684
_diffrn_reflns_theta_max 78.782
_diffrn_reflns_theta_min 4.012
_diffrn_source 'fine-focus sealed X-ray tube'
_diffrn_source_type 'Enhance (Cu) X-ray Source'
_exptl_absorpt_coefficient_mu 0.663
_exptl_absorpt_correction_T_max 0.898
_exptl_absorpt_correction_T_min 0.857
_exptl_absorpt_correction_type analytical
_exptl_absorpt_process_details
;
CrysAlisPro 1.171.42.73a (Rigaku Oxford Diffraction, 2022)
Analytical numeric absorption correction using a multifaceted crystal
model based on expressions derived by R.C. Clark & J.S. Reid.
(Clark, R. C. & Reid, J. S. (1995). Acta Cryst. A51, 887-897)
Empirical absorption correction using spherical harmonics,
implemented in SCALE3 ABSPACK scaling algorithm.
;
_exptl_crystal_colour red
_exptl_crystal_colour_primary red
_exptl_crystal_density_diffrn 1.112
_exptl_crystal_description irregular
_exptl_crystal_F_000 1024
_exptl_crystal_size_max 0.22
_exptl_crystal_size_mid 0.15
_exptl_crystal_size_min 0.12
_refine_diff_density_max 0.391
_refine_diff_density_min -0.198
_refine_diff_density_rms 0.043
_refine_ls_extinction_method none
_refine_ls_goodness_of_fit_ref 1.043
_refine_ls_hydrogen_treatment constr
_refine_ls_matrix_type full
_refine_ls_number_parameters 313
_refine_ls_number_reflns 5608
_refine_ls_number_restraints 0
_refine_ls_restrained_S_all 1.043
_refine_ls_R_factor_all 0.0777
_refine_ls_R_factor_gt 0.0650
_refine_ls_shift/su_max 0.000
_refine_ls_shift/su_mean 0.000
_refine_ls_structure_factor_coef Fsqd
_refine_ls_weighting_details 'w=1/[\s^2^(Fo^2^)+(0.0853P)^2^+1.4341P] where P=(Fo^2^+2Fc^2^)/3'
_refine_ls_weighting_scheme calc
_refine_ls_wR_factor_gt 0.1740
_refine_ls_wR_factor_ref 0.1829
_reflns_Friedel_coverage 0.000
_reflns_number_gt 4539
_reflns_number_total 5608
_reflns_threshold_expression 'I > 2\s(I)'
_cod_data_source_file d4dt00211c2.cif
_cod_data_source_block elu230005_fa
_cod_depositor_comments 'Adding full bibliography for 7715143--7715147.cif.'
_cod_database_code 7715146
_chemical_oxdiff_formula 'C32 H53 N4 Na1 O1 Si1'
_shelx_space_group_comment
;
The symmetry employed for this shelxl refinement is uniquely defined
by the following loop, which should always be used as a source of
symmetry information in preference to the above space-group names.
They are only intended as comments.
;
_shelx_estimated_absorpt_t_max 0.925
_shelx_estimated_absorpt_t_min 0.868
_diffrn_oxdiff_digest_frames
;
01701dc5f645ba54f2386bda7195f117da019585dc0
;
_olex2_refinement_description
;
1. Fixed Uiso
 At 1.2 times of:
  All C(H) groups, All C(H,H) groups
 At 1.5 times of:
  All C(H,H,H) groups
2.a Secondary CH2 refined with riding coordinates:
 C1(H1A,H1B), C2(H2A,H2B), C3(H3A,H3B), C4(H4A,H4B), C5(H5A,H5B), C6(H6A,H6B)
2.b Aromatic/amide H refined with riding coordinates:
 C17(H17), C18(H18), C19(H19), C20(H20), C22(H22), C24(H24), C25(H25),
 C26(H26), C27(H27)
2.c X=CH2 refined with riding coordinates:
 C14(H14A,H14B)
2.d Idealised Me refined as rotating group:
 C7(H7A,H7B,H7C), C8(H8A,H8B,H8C), C9(H9A,H9B,H9C), C10(H10A,H10B,H10C),
 C11(H11A,H11B,H11C), C12(H12A,H12B,H12C)
;
_shelx_shelxl_version_number 2019/1
_olex2_submission_special_instructions 'No special instructions were received'
_oxdiff_exptl_absorpt_empirical_details
;
Empirical correction (ABSPACK) includes:
- Absorption correction using spherical harmonics
- Frame scaling
;
_oxdiff_exptl_absorpt_empirical_full_max 1.394
_oxdiff_exptl_absorpt_empirical_full_min 0.443

loop_
_space_group_symop_operation_xyz
'x, y, z'
'-x, y+1/2, -z+1/2'
'-x, -y, -z'
'x, -y-1/2, z-1/2'

loop_
_atom_site_label
_atom_site_type_symbol
_atom_site_fract_x
_atom_site_fract_y
_atom_site_fract_z
_atom_site_U_iso_or_equiv
_atom_site_adp_type
_atom_site_occupancy
_atom_site_site_symmetry_order
_atom_site_calc_flag
_atom_site_refinement_flags_posn
_atom_site_refinement_flags_adp
_atom_site_refinement_flags_occupancy
_atom_site_disorder_assembly
_atom_site_disorder_group
Na1 Na 0.60202(7) 0.40753(7) 0.33425(4) 0.0468(2) Uani 1 1 d . . . . .
O1 O 0.40927(15) 0.41935(18) 0.31415(12) 0.0801(6) Uani 1 1 d . . . . .
N1 N 0.83365(16) 0.40208(15) 0.37580(10) 0.0500(5) Uani 1 1 d . . . . .
N2 N 0.67108(17) 0.57280(17) 0.39606(10) 0.0546(5) Uani 1 1 d . . . . .
N3 N 0.6848(2) 0.3833(2) 0.22956(11) 0.0647(6) Uani 1 1 d . . . . .
N4 N 0.65546(19) 0.25370(17) 0.40969(12) 0.0641(6) Uani 1 1 d . . . . .
C1 C 0.8765(2) 0.50790(19) 0.39984(13) 0.0542(6) Uani 1 1 d . . . . .
H1A H 0.884404 0.549532 0.359263 0.065 Uiso 1 1 calc R U . . .
H1B H 0.958158 0.502181 0.431127 0.065 Uiso 1 1 calc R U . . .
C2 C 0.7954(2) 0.5643(2) 0.43678(12) 0.0564(6) Uani 1 1 d . . . . .
H2A H 0.795424 0.527505 0.480517 0.068 Uiso 1 1 calc R U . . .
H2B H 0.828316 0.634762 0.448766 0.068 Uiso 1 1 calc R U . . .
C3 C 0.8811(2) 0.3704(2) 0.31663(15) 0.0599(6) Uani 1 1 d . . . . .
H3A H 0.879691 0.293694 0.313750 0.072 Uiso 1 1 calc R U . . .
H3B H 0.966780 0.392843 0.324553 0.072 Uiso 1 1 calc R U . . .
C4 C 0.8122(2) 0.4135(2) 0.24921(14) 0.0630(7) Uani 1 1 d . . . . .
H4A H 0.817002 0.490116 0.251537 0.076 Uiso 1 1 calc R U . . .
H4B H 0.852185 0.390650 0.212446 0.076 Uiso 1 1 calc R U . . .
C5 C 0.8637(2) 0.3293(2) 0.43415(16) 0.0701(8) Uani 1 1 d . . . . .
H5A H 0.852481 0.364397 0.476534 0.084 Uiso 1 1 calc R U . . .
H5B H 0.950163 0.309280 0.441866 0.084 Uiso 1 1 calc R U . . .
C6 C 0.7852(2) 0.2315(2) 0.42182(17) 0.0681(7) Uani 1 1 d . . . . .
H6A H 0.800816 0.193992 0.381300 0.082 Uiso 1 1 calc R U . . .
H6B H 0.809168 0.185434 0.462587 0.082 Uiso 1 1 calc R U . . .
C7 C 0.5877(3) 0.6063(3) 0.43824(16) 0.0745(8) Uani 1 1 d . . . . .
H7A H 0.608253 0.677092 0.454928 0.112 Uiso 1 1 calc R U . . .
H7B H 0.594843 0.559488 0.477833 0.112 Uiso 1 1 calc R U . . .
H7C H 0.504203 0.604807 0.410130 0.112 Uiso 1 1 calc R U . . .
C8 C 0.6608(3) 0.6477(2) 0.33886(15) 0.0672(7) Uani 1 1 d . . . . .
H8A H 0.716748 0.628027 0.310146 0.101 Uiso 1 1 calc R U . . .
H8B H 0.681473 0.717306 0.357875 0.101 Uiso 1 1 calc R U . . .
H8C H 0.577489 0.647677 0.310557 0.101 Uiso 1 1 calc R U . . .
C9 C 0.6194(4) 0.4480(4) 0.17370(18) 0.1195(16) Uani 1 1 d . . . . .
H9A H 0.534610 0.425350 0.160102 0.179 Uiso 1 1 calc R U . . .
H9B H 0.656587 0.442129 0.134017 0.179 Uiso 1 1 calc R U . . .
H9C H 0.622689 0.520382 0.189129 0.179 Uiso 1 1 calc R U . . .
C10 C 0.6768(3) 0.2742(3) 0.2076(2) 0.1005(12) Uani 1 1 d . . . . .
H10A H 0.719313 0.230543 0.246041 0.151 Uiso 1 1 calc R U . . .
H10B H 0.714392 0.265908 0.168236 0.151 Uiso 1 1 calc R U . . .
H10C H 0.591383 0.253359 0.193880 0.151 Uiso 1 1 calc R U . . .
C11 C 0.5841(3) 0.1638(3) 0.3825(2) 0.0921(11) Uani 1 1 d . . . . .
H11A H 0.497635 0.181444 0.372939 0.138 Uiso 1 1 calc R U . . .
H11B H 0.601105 0.107493 0.416581 0.138 Uiso 1 1 calc R U . . .
H11C H 0.604997 0.141357 0.339649 0.138 Uiso 1 1 calc R U . . .
C12 C 0.6212(4) 0.2904(4) 0.4726(2) 0.1121(14) Uani 1 1 d . . . . .
H12A H 0.642104 0.237351 0.508788 0.168 Uiso 1 1 calc R U . . .
H12B H 0.533679 0.303535 0.462300 0.168 Uiso 1 1 calc R U . . .
H12C H 0.665093 0.354587 0.488635 0.168 Uiso 1 1 calc R U . . .
C13 C 0.30071(18) 0.42877(18) 0.32166(13) 0.0497(5) Uani 1 1 d . . . . .
C14 C 0.2555(2) 0.5042(2) 0.35488(16) 0.0674(7) Uani 1 1 d . . . . .
H14A H 0.306336 0.559219 0.376352 0.081 Uiso 1 1 calc R U . . .
H14B H 0.172552 0.502587 0.356912 0.081 Uiso 1 1 calc R U . . .
C15 C 0.21256(17) 0.34459(17) 0.28780(12) 0.0450(5) Uani 1 1 d . . . . .
C16 C 0.18253(19) 0.26268(17) 0.32723(13) 0.0487(5) Uani 1 1 d . . . . .
C17 C 0.2388(2) 0.2506(2) 0.39881(13) 0.0578(6) Uani 1 1 d . . . . .
H17 H 0.298074 0.299488 0.420751 0.069 Uiso 1 1 calc R U . . .
C18 C 0.2095(3) 0.1706(2) 0.43634(16) 0.0735(8) Uani 1 1 d . . . . .
H18 H 0.249192 0.163557 0.483815 0.088 Uiso 1 1 calc R U . . .
C19 C 0.1197(3) 0.0976(2) 0.40495(17) 0.0806(9) Uani 1 1 d . . . . .
H19 H 0.099415 0.042142 0.431677 0.097 Uiso 1 1 calc R U . . .
C20 C 0.0630(3) 0.1061(2) 0.33747(16) 0.0709(8) Uani 1 1 d . . . . .
H20 H 0.002246 0.057122 0.317560 0.085 Uiso 1 1 calc R U . . .
C21 C 0.0925(2) 0.18748(18) 0.29534(13) 0.0530(6) Uani 1 1 d . . . . .
C22 C 0.0361(2) 0.19709(19) 0.22555(14) 0.0570(7) Uani 1 1 d . . . . .
H22 H -0.025964 0.149521 0.205154 0.068 Uiso 1 1 calc R U . . .
C23 C 0.06882(19) 0.27483(19) 0.18509(13) 0.0525(6) Uani 1 1 d . . . . .
C24 C 0.0151(2) 0.2834(2) 0.11280(14) 0.0637(7) Uani 1 1 d . . . . .
H24 H -0.047812 0.236836 0.091869 0.076 Uiso 1 1 calc R U . . .
C25 C 0.0523(3) 0.3566(2) 0.07365(15) 0.0689(8) Uani 1 1 d . . . . .
H25 H 0.016288 0.360329 0.025481 0.083 Uiso 1 1 calc R U . . .
C26 C 0.1451(3) 0.4284(2) 0.10417(15) 0.0637(7) Uani 1 1 d . . . . .
H26 H 0.171551 0.478818 0.076067 0.076 Uiso 1 1 calc R U . . .
C27 C 0.1957(2) 0.42520(18) 0.17296(13) 0.0537(6) Uani 1 1 d . . . . .
H27 H 0.256046 0.474634 0.192709 0.064 Uiso 1 1 calc R U . . .
C28 C 0.16006(18) 0.34886(17) 0.21634(12) 0.0467(5) Uani 1 1 d . . . . .

loop_
_atom_site_aniso_label
_atom_site_aniso_U_11
_atom_site_aniso_U_22
_atom_site_aniso_U_33
_atom_site_aniso_U_23
_atom_site_aniso_U_13
_atom_site_aniso_U_12
Na1 0.0278(4) 0.0592(5) 0.0533(5) -0.0155(4) 0.0094(3) -0.0071(3)
O1 0.0297(8) 0.1067(16) 0.1055(15) -0.0386(12) 0.0189(9) -0.0167(9)
N1 0.0310(9) 0.0539(11) 0.0607(11) 0.0123(9) 0.0020(8) -0.0051(8)
N2 0.0404(10) 0.0691(13) 0.0561(11) -0.0168(10) 0.0145(8) -0.0165(9)
N3 0.0514(12) 0.0892(16) 0.0536(12) -0.0153(11) 0.0122(9) 0.0042(11)
N4 0.0505(12) 0.0627(13) 0.0817(15) -0.0006(11) 0.0207(11) -0.0180(10)
C1 0.0351(11) 0.0612(14) 0.0603(14) 0.0053(11) -0.0007(10) -0.0160(10)
C2 0.0491(13) 0.0624(14) 0.0528(13) -0.0035(11) 0.0020(10) -0.0217(11)
C3 0.0298(11) 0.0584(14) 0.0934(19) -0.0080(13) 0.0181(11) -0.0010(10)
C4 0.0607(15) 0.0663(16) 0.0721(17) 0.0013(13) 0.0355(13) 0.0105(12)
C5 0.0478(14) 0.0668(16) 0.0839(19) 0.0234(14) -0.0084(13) -0.0135(12)
C6 0.0505(14) 0.0582(15) 0.0887(19) 0.0206(14) 0.0025(13) -0.0097(12)
C7 0.0573(16) 0.088(2) 0.0828(19) -0.0307(16) 0.0260(14) -0.0177(14)
C8 0.0552(15) 0.0757(18) 0.0693(17) -0.0009(14) 0.0121(12) 0.0116(13)
C9 0.112(3) 0.168(4) 0.068(2) -0.001(2) -0.001(2) 0.056(3)
C10 0.082(2) 0.114(3) 0.106(3) -0.039(2) 0.023(2) -0.027(2)
C11 0.0665(19) 0.0678(19) 0.141(3) -0.0126(19) 0.0235(19) -0.0287(15)
C12 0.125(3) 0.126(3) 0.100(3) -0.023(2) 0.057(2) -0.057(3)
C13 0.0281(10) 0.0538(13) 0.0653(14) -0.0073(11) 0.0070(9) -0.0076(9)
C14 0.0449(13) 0.0477(13) 0.107(2) -0.0279(14) 0.0126(13) -0.0115(10)
C15 0.0258(9) 0.0472(11) 0.0639(13) -0.0165(10) 0.0145(9) -0.0010(8)
C16 0.0348(11) 0.0494(12) 0.0668(14) -0.0174(10) 0.0216(10) -0.0075(9)
C17 0.0517(13) 0.0606(14) 0.0635(15) -0.0138(12) 0.0184(11) -0.0152(11)
C18 0.081(2) 0.0771(19) 0.0683(17) -0.0099(14) 0.0301(15) -0.0249(16)
C19 0.101(2) 0.0724(18) 0.082(2) -0.0188(15) 0.0496(18) -0.0379(17)
C20 0.0731(18) 0.0638(16) 0.089(2) -0.0322(15) 0.0464(16) -0.0336(14)
C21 0.0435(12) 0.0542(13) 0.0687(15) -0.0277(11) 0.0280(11) -0.0163(10)
C22 0.0386(11) 0.0598(14) 0.0776(17) -0.0375(13) 0.0234(11) -0.0143(10)
C23 0.0356(11) 0.0598(14) 0.0634(14) -0.0286(11) 0.0144(10) 0.0013(10)
C24 0.0475(13) 0.0737(17) 0.0686(16) -0.0326(14) 0.0112(12) 0.0034(12)
C25 0.0639(16) 0.0797(19) 0.0611(15) -0.0198(14) 0.0102(13) 0.0187(14)
C26 0.0630(16) 0.0605(15) 0.0703(17) -0.0067(13) 0.0208(13) 0.0149(12)
C27 0.0441(12) 0.0497(13) 0.0680(15) -0.0112(11) 0.0143(11) 0.0078(10)
C28 0.0304(10) 0.0484(12) 0.0633(13) -0.0166(10) 0.0145(9) 0.0041(8)

loop_
_atom_type_symbol
_atom_type_description
_atom_type_scat_dispersion_real
_atom_type_scat_dispersion_imag
_atom_type_scat_source
C C 0.0181 0.0091 'International Tables Vol C Tables 4.2.6.8 and 6.1.1.4'
H H 0.0000 0.0000 'International Tables Vol C Tables 4.2.6.8 and 6.1.1.4'
N N 0.0311 0.0180 'International Tables Vol C Tables 4.2.6.8 and 6.1.1.4'
Na Na 0.1353 0.1239 'International Tables Vol C Tables 4.2.6.8 and 6.1.1.4'
O O 0.0492 0.0322 'International Tables Vol C Tables 4.2.6.8 and 6.1.1.4'

loop_
_exptl_crystal_face_index_h
_exptl_crystal_face_index_k
_exptl_crystal_face_index_l
_exptl_crystal_face_perp_dist
6 5 -6 0.0653
-6 5 6 0.0693
-7 -1 8 0.0710
-5 -6 6 0.0686
2 -8 -2 0.0971
7 -1 -8 0.0643
-1 8 2 0.1182
-5 5 -3 0.0695
-6 0 -5 0.0626
-4 -6 -5 0.0676
3 -8 0 0.0956
6 1 5 0.0588
-1 -4 11 0.0705
1 4 -11 0.0705
-2 1 13 0.0741
2 -1 -13 0.0521

loop_
_geom_angle_atom_site_label_1
_geom_angle_atom_site_label_2
_geom_angle_atom_site_label_3
_geom_angle
_geom_angle_site_symmetry_1
_geom_angle_site_symmetry_3
_geom_angle_publ_flag
O1 Na1 N1 171.87(8) . . ?
O1 Na1 N2 102.79(8) . . ?
O1 Na1 N3 114.91(8) . . ?
O1 Na1 N4 105.42(9) . . ?
O1 Na1 C12 93.31(11) . . ?
N1 Na1 C12 81.16(10) . . ?
N2 Na1 N1 71.61(7) . . ?
N2 Na1 N3 112.46(8) . . ?
N2 Na1 C12 91.76(9) . . ?
N3 Na1 N1 73.06(7) . . ?
N3 Na1 C12 135.80(11) . . ?
N4 Na1 N1 72.27(7) . . ?
N4 Na1 N2 112.48(8) . . ?
N4 Na1 N3 108.58(8) . . ?
N4 Na1 C12 27.81(10) . . ?
C13 O1 Na1 162.94(19) . . ?
C1 N1 Na1 108.12(13) . . ?
C3 N1 Na1 106.88(13) . . ?
C3 N1 C1 111.16(18) . . ?
C3 N1 C5 113.3(2) . . ?
C5 N1 Na1 107.65(14) . . ?
C5 N1 C1 109.51(19) . . ?
C2 N2 Na1 111.17(15) . . ?
C2 N2 C7 112.0(2) . . ?
C2 N2 C8 111.67(19) . . ?
C7 N2 Na1 111.30(15) . . ?
C7 N2 C8 107.6(2) . . ?
C8 N2 Na1 102.77(15) . . ?
C4 N3 Na1 106.58(15) . . ?
C4 N3 C10 108.8(2) . . ?
C9 N3 Na1 110.1(2) . . ?
C9 N3 C4 110.5(3) . . ?
C9 N3 C10 109.8(3) . . ?
C10 N3 Na1 111.0(2) . . ?
C6 N4 Na1 110.56(15) . . ?
C6 N4 C12 112.2(3) . . ?
C11 N4 Na1 112.4(2) . . ?
C11 N4 C6 111.0(2) . . ?
C11 N4 C12 109.8(3) . . ?
C12 N4 Na1 100.5(2) . . ?
N1 C1 H1A 108.7 . . ?
N1 C1 H1B 108.7 . . ?
N1 C1 C2 114.34(18) . . ?
H1A C1 H1B 107.6 . . ?
C2 C1 H1A 108.7 . . ?
C2 C1 H1B 108.7 . . ?
N2 C2 C1 112.99(19) . . ?
N2 C2 H2A 109.0 . . ?
N2 C2 H2B 109.0 . . ?
C1 C2 H2A 109.0 . . ?
C1 C2 H2B 109.0 . . ?
H2A C2 H2B 107.8 . . ?
N1 C3 H3A 108.8 . . ?
N1 C3 H3B 108.8 . . ?
N1 C3 C4 113.88(19) . . ?
H3A C3 H3B 107.7 . . ?
C4 C3 H3A 108.8 . . ?
C4 C3 H3B 108.8 . . ?
N3 C4 C3 114.8(2) . . ?
N3 C4 H4A 108.6 . . ?
N3 C4 H4B 108.6 . . ?
C3 C4 H4A 108.6 . . ?
C3 C4 H4B 108.6 . . ?
H4A C4 H4B 107.5 . . ?
N1 C5 H5A 109.1 . . ?
N1 C5 H5B 109.1 . . ?
N1 C5 C6 112.4(2) . . ?
H5A C5 H5B 107.9 . . ?
C6 C5 H5A 109.1 . . ?
C6 C5 H5B 109.1 . . ?
N4 C6 C5 113.0(2) . . ?
N4 C6 H6A 109.0 . . ?
N4 C6 H6B 109.0 . . ?
C5 C6 H6A 109.0 . . ?
C5 C6 H6B 109.0 . . ?
H6A C6 H6B 107.8 . . ?
N2 C7 H7A 109.5 . . ?
N2 C7 H7B 109.5 . . ?
N2 C7 H7C 109.5 . . ?
H7A C7 H7B 109.5 . . ?
H7A C7 H7C 109.5 . . ?
H7B C7 H7C 109.5 . . ?
N2 C8 H8A 109.5 . . ?
N2 C8 H8B 109.5 . . ?
N2 C8 H8C 109.5 . . ?
H8A C8 H8B 109.5 . . ?
H8A C8 H8C 109.5 . . ?
H8B C8 H8C 109.5 . . ?
N3 C9 H9A 109.5 . . ?
N3 C9 H9B 109.5 . . ?
N3 C9 H9C 109.5 . . ?
H9A C9 H9B 109.5 . . ?
H9A C9 H9C 109.5 . . ?
H9B C9 H9C 109.5 . . ?
N3 C10 H10A 109.5 . . ?
N3 C10 H10B 109.5 . . ?
N3 C10 H10C 109.5 . . ?
H10A C10 H10B 109.5 . . ?
H10A C10 H10C 109.5 . . ?
H10B C10 H10C 109.5 . . ?
N4 C11 H11A 109.5 . . ?
N4 C11 H11B 109.5 . . ?
N4 C11 H11C 109.5 . . ?
H11A C11 H11B 109.5 . . ?
H11A C11 H11C 109.5 . . ?
H11B C11 H11C 109.5 . . ?
Na1 C12 H12A 161.0 . . ?
Na1 C12 H12B 82.7 . . ?
Na1 C12 H12C 78.6 . . ?
N4 C12 Na1 51.72(17) . . ?
N4 C12 H12A 109.5 . . ?
N4 C12 H12B 109.5 . . ?
N4 C12 H12C 109.5 . . ?
H12A C12 H12B 109.5 . . ?
H12A C12 H12C 109.5 . . ?
H12B C12 H12C 109.5 . . ?
O1 C13 C14 127.9(2) . . ?
O1 C13 C15 115.5(2) . . ?
C14 C13 C15 116.58(19) . . ?
C13 C14 H14A 120.0 . . ?
C13 C14 H14B 120.0 . . ?
H14A C14 H14B 120.0 . . ?
C16 C15 C13 120.6(2) . . ?
C16 C15 C28 119.50(19) . . ?
C28 C15 C13 119.9(2) . . ?
C15 C16 C17 122.0(2) . . ?
C15 C16 C21 120.0(2) . . ?
C17 C16 C21 118.1(2) . . ?
C16 C17 H17 119.3 . . ?
C18 C17 C16 121.4(2) . . ?
C18 C17 H17 119.3 . . ?
C17 C18 H18 119.9 . . ?
C17 C18 C19 120.3(3) . . ?
C19 C18 H18 119.9 . . ?
C18 C19 H19 119.7 . . ?
C20 C19 C18 120.6(3) . . ?
C20 C19 H19 119.7 . . ?
C19 C20 H20 119.3 . . ?
C19 C20 C21 121.3(2) . . ?
C21 C20 H20 119.3 . . ?
C20 C21 C16 118.3(2) . . ?
C22 C21 C16 119.4(2) . . ?
C22 C21 C20 122.3(2) . . ?
C21 C22 H22 119.4 . . ?
C23 C22 C21 121.3(2) . . ?
C23 C22 H22 119.4 . . ?
C22 C23 C24 122.0(2) . . ?
C22 C23 C28 119.4(2) . . ?
C24 C23 C28 118.6(2) . . ?
C23 C24 H24 119.5 . . ?
C25 C24 C23 121.1(3) . . ?
C25 C24 H24 119.5 . . ?
C24 C25 H25 119.8 . . ?
C24 C25 C26 120.4(3) . . ?
C26 C25 H25 119.8 . . ?
C25 C26 H26 119.8 . . ?
C27 C26 C25 120.4(3) . . ?
C27 C26 H26 119.8 . . ?
C26 C27 H27 119.4 . . ?
C26 C27 C28 121.2(2) . . ?
C28 C27 H27 119.4 . . ?
C15 C28 C23 120.1(2) . . ?
C15 C28 C27 121.6(2) . . ?
C27 C28 C23 118.3(2) . . ?

loop_
_geom_bond_atom_site_label_1
_geom_bond_atom_site_label_2
_geom_bond_distance
_geom_bond_site_symmetry_2
_geom_bond_publ_flag
Na1 O1 2.1324(18) . ?
Na1 N1 2.5623(19) . ?
Na1 N2 2.492(2) . ?
Na1 N3 2.493(2) . ?
Na1 N4 2.474(2) . ?
Na1 C12 3.100(4) . ?
O1 C13 1.279(3) . ?
N1 C1 1.489(3) . ?
N1 C3 1.461(3) . ?
N1 C5 1.468(3) . ?
N2 C2 1.456(3) . ?
N2 C7 1.467(3) . ?
N2 C8 1.476(4) . ?
N3 C4 1.458(3) . ?
N3 C9 1.447(4) . ?
N3 C10 1.470(4) . ?
N4 C6 1.462(3) . ?
N4 C11 1.444(4) . ?
N4 C12 1.471(4) . ?
C1 H1A 0.9900 . ?
C1 H1B 0.9900 . ?
C1 C2 1.491(4) . ?
C2 H2A 0.9900 . ?
C2 H2B 0.9900 . ?
C3 H3A 0.9900 . ?
C3 H3B 0.9900 . ?
C3 C4 1.492(4) . ?
C4 H4A 0.9900 . ?
C4 H4B 0.9900 . ?
C5 H5A 0.9900 . ?
C5 H5B 0.9900 . ?
C5 C6 1.529(4) . ?
C6 H6A 0.9900 . ?
C6 H6B 0.9900 . ?
C7 H7A 0.9800 . ?
C7 H7B 0.9800 . ?
C7 H7C 0.9800 . ?
C8 H8A 0.9800 . ?
C8 H8B 0.9800 . ?
C8 H8C 0.9800 . ?
C9 H9A 0.9800 . ?
C9 H9B 0.9800 . ?
C9 H9C 0.9800 . ?
C10 H10A 0.9800 . ?
C10 H10B 0.9800 . ?
C10 H10C 0.9800 . ?
C11 H11A 0.9800 . ?
C11 H11B 0.9800 . ?
C11 H11C 0.9800 . ?
C12 H12A 0.9800 . ?
C12 H12B 0.9800 . ?
C12 H12C 0.9800 . ?
C13 C14 1.343(3) . ?
C13 C15 1.521(3) . ?
C14 H14A 0.9500 . ?
C14 H14B 0.9500 . ?
C15 C16 1.403(3) . ?
C15 C28 1.407(3) . ?
C16 C17 1.425(4) . ?
C16 C21 1.442(3) . ?
C17 H17 0.9500 . ?
C17 C18 1.358(4) . ?
C18 H18 0.9500 . ?
C18 C19 1.419(4) . ?
C19 H19 0.9500 . ?
C19 C20 1.350(5) . ?
C20 H20 0.9500 . ?
C20 C21 1.429(4) . ?
C21 C22 1.390(4) . ?
C22 H22 0.9500 . ?
C22 C23 1.388(4) . ?
C23 C24 1.428(4) . ?
C23 C28 1.437(3) . ?
C24 H24 0.9500 . ?
C24 C25 1.352(4) . ?
C25 H25 0.9500 . ?
C25 C26 1.426(4) . ?
C26 H26 0.9500 . ?
C26 C27 1.354(4) . ?
C27 H27 0.9500 . ?
C27 C28 1.427(4) . ?

loop_
_geom_torsion_atom_site_label_1
_geom_torsion_atom_site_label_2
_geom_torsion_atom_site_label_3
_geom_torsion_atom_site_label_4
_geom_torsion
_geom_torsion_site_symmetry_1
_geom_torsion_site_symmetry_2
_geom_torsion_site_symmetry_3
_geom_torsion_site_symmetry_4
_geom_torsion_publ_flag
Na1 O1 C13 C14 54.2(8) . . . . ?
Na1 O1 C13 C15 -126.7(6) . . . . ?
Na1 N1 C1 C2 37.7(2) . . . . ?
Na1 N1 C3 C4 37.0(2) . . . . ?
Na1 N1 C5 C6 41.6(3) . . . . ?
Na1 N2 C2 C1 41.7(2) . . . . ?
Na1 N3 C4 C3 46.2(2) . . . . ?
Na1 N4 C6 C5 41.1(3) . . . . ?
O1 C13 C15 C16 100.3(3) . . . . ?
O1 C13 C15 C28 -79.9(3) . . . . ?
N1 C1 C2 N2 -55.9(3) . . . . ?
N1 C3 C4 N3 -60.6(3) . . . . ?
N1 C5 C6 N4 -58.6(4) . . . . ?
C1 N1 C3 C4 -80.8(2) . . . . ?
C1 N1 C5 C6 159.0(2) . . . . ?
C3 N1 C1 C2 154.7(2) . . . . ?
C3 N1 C5 C6 -76.3(3) . . . . ?
C5 N1 C1 C2 -79.3(3) . . . . ?
C5 N1 C3 C4 155.4(2) . . . . ?
C6 N4 C12 Na1 117.5(2) . . . . ?
C7 N2 C2 C1 166.8(2) . . . . ?
C8 N2 C2 C1 -72.5(3) . . . . ?
C9 N3 C4 C3 165.7(3) . . . . ?
C10 N3 C4 C3 -73.6(3) . . . . ?
C11 N4 C6 C5 166.5(3) . . . . ?
C11 N4 C12 Na1 -118.6(3) . . . . ?
C12 N4 C6 C5 -70.2(3) . . . . ?
C13 C15 C16 C17 -4.5(3) . . . . ?
C13 C15 C16 C21 175.70(19) . . . . ?
C13 C15 C28 C23 -174.56(18) . . . . ?
C13 C15 C28 C27 5.9(3) . . . . ?
C14 C13 C15 C16 -80.5(3) . . . . ?
C14 C13 C15 C28 99.3(3) . . . . ?
C15 C16 C17 C18 -179.6(2) . . . . ?
C15 C16 C21 C20 -179.0(2) . . . . ?
C15 C16 C21 C22 -0.1(3) . . . . ?
C16 C15 C28 C23 5.2(3) . . . . ?
C16 C15 C28 C27 -174.34(19) . . . . ?
C16 C17 C18 C19 -1.0(4) . . . . ?
C16 C21 C22 C23 3.1(3) . . . . ?
C17 C16 C21 C20 1.1(3) . . . . ?
C17 C16 C21 C22 -179.9(2) . . . . ?
C17 C18 C19 C20 0.4(5) . . . . ?
C18 C19 C20 C21 1.0(5) . . . . ?
C19 C20 C21 C16 -1.8(4) . . . . ?
C19 C20 C21 C22 179.3(3) . . . . ?
C20 C21 C22 C23 -178.0(2) . . . . ?
C21 C16 C17 C18 0.2(4) . . . . ?
C21 C22 C23 C24 177.6(2) . . . . ?
C21 C22 C23 C28 -2.0(3) . . . . ?
C22 C23 C24 C25 -176.8(2) . . . . ?
C22 C23 C28 C15 -2.2(3) . . . . ?
C22 C23 C28 C27 177.31(19) . . . . ?
C23 C24 C25 C26 -1.1(4) . . . . ?
C24 C23 C28 C15 178.23(19) . . . . ?
C24 C23 C28 C27 -2.2(3) . . . . ?
C24 C25 C26 C27 -1.1(4) . . . . ?
C25 C26 C27 C28 1.5(4) . . . . ?
C26 C27 C28 C15 179.7(2) . . . . ?
C26 C27 C28 C23 0.2(3) . . . . ?
C28 C15 C16 C17 175.8(2) . . . . ?
C28 C15 C16 C21 -4.0(3) . . . . ?
C28 C23 C24 C25 2.7(3) . . . . ?

loop_
_exptl_oxdiff_crystal_face_indexfrac_h
_exptl_oxdiff_crystal_face_indexfrac_k
_exptl_oxdiff_crystal_face_indexfrac_l
_exptl_oxdiff_crystal_face_x
_exptl_oxdiff_crystal_face_y
_exptl_oxdiff_crystal_face_z
5.6890 4.5564 -6.3827 -0.4413 0.8130 0.3798
-5.5545 4.7315 6.4582 0.3401 -0.6196 0.7074
-6.6807 -1.2947 7.5952 0.4781 -0.8778 0.0304
-5.0256 -5.6319 5.5987 0.4058 -0.7487 -0.5242
1.5882 -8.1307 -2.0138 -0.0302 0.0486 -0.9984
6.7191 -0.8328 -7.6916 -0.4598 0.8423 -0.2813
-0.6839 8.2564 2.0675 0.0515 0.0781 0.9956
-5.2770 4.7123 -2.9801 -0.4001 -0.6588 0.6371
-5.8664 -0.3942 -5.1208 -0.5210 -0.8528 0.0356
-3.6759 -5.8080 -4.9933 -0.4017 -0.6533 -0.6418
3.0916 -7.5378 0.2129 0.1698 0.2838 -0.9437
5.7708 1.0233 5.2413 0.5211 0.8525 0.0409
-1.0468 -3.8267 11.4367 0.9279 -0.1221 -0.3523
1.0468 3.8267 -11.4367 -0.9279 0.1221 0.3523
-1.8421 1.3663 12.7245 0.9518 -0.1231 0.2810
1.8421 -1.3663 -12.7245 -0.9518 0.1231 -0.2810
